data_7041446
loop_
_publ_author_name
'Wu, Melissa M.'
'Gill, Arran M.'
'Yunpeng, Lu'
'Yongxin, Li'
'Ganguly, Rakesh'
'Falivene, Laura'
'Garc\'ia, Felipe'

_publ_section_title
;
 Aryl-NHC-group 13 trimethyl complexes: structural, stability and bonding
 insights.
;
_journal_issue 3
_journal_name_full 'Dalton transactions (Cambridge, England : 2003)'
_journal_page_first 854
_journal_page_last 864
_journal_paper_doi 10.1039/c6dt04448d
_journal_volume 46
_journal_year 2017
_chemical_formula_sum 'C24 H35 Ga N2'
_chemical_formula_weight 421.26
_space_group_crystal_system orthorhombic
_space_group_IT_number 29
_space_group_name_Hall 'P 2c -2ac'
_space_group_name_H-M_alt 'P c a 21'
_symmetry_space_group_name_Hall 'P 2c -2ac'
_symmetry_space_group_name_H-M 'P c a 21'
_atom_sites_solution_hydrogens geom
_audit_update_record
;
2016-05-03 deposited with the CCDC.
2016-12-13 downloaded from the CCDC.
;
_cell_angle_alpha 90
_cell_angle_beta 90
_cell_angle_gamma 90
_cell_formula_units_Z 8
_cell_length_a 17.6361(8)
_cell_length_b 16.5723(7)
_cell_length_c 15.9218(8)
_cell_measurement_reflns_used 9341
_cell_measurement_temperature 103.(2)
_cell_measurement_theta_max 24.8180
_cell_measurement_theta_min 2.5585
_cell_volume 4653.5(4)
_computing_cell_refinement 'SAINT V8.34A (Bruker AXS Inc., 2013)'
_computing_data_collection 'APEX2 (Bruker AXS Inc., 2014)'
_computing_data_reduction 'SAINT V8.34A (Bruker AXS Inc., 2013)'
_computing_molecular_graphics 'XP (Bruker AXS Inc., 2014)'
_computing_publication_material 'APEX2 (Bruker AXS Inc., 2014)'
_computing_structure_refinement 'SHELXL-2014/6 (Sheldrick, 2014)'
_diffrn_ambient_temperature 103.(2)
_diffrn_detector_area_resol_mean 8.3333
_diffrn_measured_fraction_theta_full 0.996
_diffrn_measured_fraction_theta_max 0.996
_diffrn_measurement_device_type 'CCD area detector'
_diffrn_measurement_method 'phi and omega scans'
_diffrn_radiation_monochromator graphite
_diffrn_radiation_type MoK\a
_diffrn_radiation_wavelength 0.71073
_diffrn_reflns_av_R_equivalents 0.0860
_diffrn_reflns_av_unetI/netI 0.0751
_diffrn_reflns_limit_h_max 24
_diffrn_reflns_limit_h_min -24
_diffrn_reflns_limit_k_max 23
_diffrn_reflns_limit_k_min -22
_diffrn_reflns_limit_l_max 22
_diffrn_reflns_limit_l_min -22
_diffrn_reflns_number 63402
_diffrn_reflns_theta_full 29.66
_diffrn_reflns_theta_max 29.66
_diffrn_reflns_theta_min 1.23
_diffrn_source 'fine-focus sealed tube'
_exptl_absorpt_coefficient_mu 1.193
_exptl_absorpt_correction_T_max 0.81
_exptl_absorpt_correction_T_min 0.61
_exptl_absorpt_correction_type multi-scan
_exptl_absorpt_process_details 'SADABS V2014/4 (Bruker AXS Inc.)'
_exptl_crystal_colour colourless
_exptl_crystal_density_diffrn 1.203
_exptl_crystal_density_method 'not measured'
_exptl_crystal_description block
_exptl_crystal_F_000 1792
_exptl_crystal_size_max 0.380
_exptl_crystal_size_mid 0.200
_exptl_crystal_size_min 0.180
_refine_diff_density_max 0.751
_refine_diff_density_min -0.637
_refine_ls_abs_structure_details 'Refined as an inversion twin.'
_refine_ls_abs_structure_Flack 0.445(15)
_refine_ls_extinction_method none
_refine_ls_goodness_of_fit_ref 1.107
_refine_ls_hydrogen_treatment constr
_refine_ls_matrix_type full
_refine_ls_number_parameters 506
_refine_ls_number_reflns 13086
_refine_ls_number_restraints 1
_refine_ls_restrained_S_all 1.107
_refine_ls_R_factor_all 0.0744
_refine_ls_R_factor_gt 0.0440
_refine_ls_shift/su_max 0.001
_refine_ls_shift/su_mean 0.000
_refine_ls_structure_factor_coef Fsqd
_refine_ls_weighting_details 'w=1/[\s^2^(Fo^2^)+(0.0753P)^2^] where P=(Fo^2^+2Fc^2^)/3'
_refine_ls_weighting_scheme calc
_refine_ls_wR_factor_gt 0.1034
_refine_ls_wR_factor_ref 0.1440
_reflns_number_gt 9875
_reflns_number_total 13086
_reflns_threshold_expression 'I > 2\s(I)'
_cod_data_source_file c6dt04448d2.cif
_cod_data_source_block I_SIMesGa
_cod_depositor_comments 'Adding full bibliography for 7041446--7041453.cif.'
_cod_database_code 7041446

loop_
_space_group_symop_operation_xyz
'x, y, z'
'-x, -y, z+1/2'
'x+1/2, -y, z'
'-x+1/2, y, z+1/2'

loop_
_atom_site_type_symbol
_atom_site_label
_atom_site_fract_x
_atom_site_fract_y
_atom_site_fract_z
_atom_site_U_iso_or_equiv
_atom_site_adp_type
_atom_site_calc_flag
_atom_site_refinement_flags_adp
_atom_site_refinement_flags_posn
_atom_site_occupancy
Ga Ga1 0.32431(3) 0.03254(3) 0.68398(3) 0.01410(14) Uani d . . 1
Ga Ga2 -0.07444(3) 0.47155(3) 0.35615(3) 0.01574(14) Uani d . . 1
C C1 0.4096(3) 0.0900(4) 0.6230(4) 0.0249(13) Uani d . . 1
H H1A 0.4007 0.1484 0.6245 0.037 Uiso calc U R 1
H H1B 0.4113 0.0718 0.5645 0.037 Uiso calc U R 1
H H1C 0.4579 0.0777 0.6505 0.037 Uiso calc U R 1
C C2 0.2973(3) 0.0844(4) 0.7934(3) 0.0218(12) Uani d . . 1
H H2A 0.2484 0.0636 0.8128 0.033 Uiso calc U R 1
H H2B 0.2939 0.143 0.7859 0.033 Uiso calc U R 1
H H2C 0.3365 0.0721 0.8352 0.033 Uiso calc U R 1
C C3 0.3527(3) -0.0847(3) 0.6971(4) 0.0240(13) Uani d . . 1
H H3A 0.4031 -0.0887 0.7227 0.036 Uiso calc U R 1
H H3B 0.3533 -0.1108 0.6418 0.036 Uiso calc U R 1
H H3C 0.3155 -0.1117 0.7332 0.036 Uiso calc U R 1
C C4 0.2259(3) 0.0450(3) 0.6082(3) 0.0135(10) Uani d . . 1
C C5 0.1235(4) 0.1091(4) 0.5384(5) 0.0292(15) Uani d . . 1
H H5A 0.1318 0.138 0.4848 0.035 Uiso calc U R 1
H H5B 0.0774 0.1307 0.5659 0.035 Uiso calc U R 1
C C6 0.1175(3) 0.0177(3) 0.5246(4) 0.0189(12) Uani d . . 1
H H6A 0.0713 -0.0047 0.551 0.023 Uiso calc U R 1
H H6B 0.1175 0.0042 0.464 0.023 Uiso calc U R 1
C C7 0.2133(3) 0.1955(3) 0.6211(3) 0.0157(11) Uani d . . 1
C C8 0.1797(3) 0.2291(3) 0.6930(4) 0.0187(11) Uani d . . 1
C C9 0.1201(4) 0.1836(4) 0.7444(4) 0.0285(14) Uani d . . 1
H H9A 0.1093 0.2135 0.7961 0.043 Uiso calc U R 1
H H9B 0.1394 0.1298 0.7587 0.043 Uiso calc U R 1
H H9C 0.0736 0.1782 0.7113 0.043 Uiso calc U R 1
C C10 0.1997(4) 0.3071(3) 0.7152(4) 0.0217(12) Uani d . . 1
H H10 0.1779 0.3306 0.764 0.026 Uiso calc U R 1
C C11 0.2508(3) 0.3520(3) 0.6677(3) 0.0195(12) Uani d . . 1
C C12 0.2721(4) 0.4370(3) 0.6923(4) 0.0316(15) Uani d . . 1
H H12A 0.2309 0.461 0.7251 0.047 Uiso calc U R 1
H H12B 0.2808 0.4692 0.6416 0.047 Uiso calc U R 1
H H12C 0.3185 0.4359 0.7262 0.047 Uiso calc U R 1
C C13 0.2824(3) 0.3178(3) 0.5958(3) 0.0203(12) Uani d . . 1
H H13 0.3174 0.3482 0.5633 0.024 Uiso calc U R 1
C C14 0.2636(3) 0.2399(3) 0.5706(3) 0.0183(11) Uani d . . 1
C C15 0.2957(4) 0.2069(4) 0.4882(4) 0.0290(14) Uani d . . 1
H H15A 0.2586 0.2146 0.4431 0.043 Uiso calc U R 1
H H15B 0.3066 0.1492 0.4945 0.043 Uiso calc U R 1
H H15C 0.3426 0.2357 0.4741 0.043 Uiso calc U R 1
C C16 0.2006(3) -0.0980(3) 0.5707(3) 0.0139(11) Uani d . . 1
C C17 0.1751(3) -0.1405(3) 0.6405(4) 0.0176(11) Uani d . . 1
C C18 0.1367(4) -0.0984(4) 0.7125(4) 0.0282(14) Uani d . . 1
H H18A 0.1193 -0.1385 0.7534 0.042 Uiso calc U R 1
H H18B 0.0932 -0.0677 0.6915 0.042 Uiso calc U R 1
H H18C 0.1727 -0.0616 0.7396 0.042 Uiso calc U R 1
C C19 0.1864(3) -0.2228(4) 0.6417(4) 0.0232(13) Uani d . . 1
H H19 0.1694 -0.2528 0.6889 0.028 Uiso calc U R 1
C C20 0.2217(3) -0.2630(3) 0.5764(4) 0.0237(13) Uani d . . 1
C C21 0.2332(4) -0.3539(4) 0.5805(5) 0.0366(17) Uani d . . 1
H H21A 0.2766 -0.3661 0.6169 0.055 Uiso calc U R 1
H H21B 0.2431 -0.3747 0.5239 0.055 Uiso calc U R 1
H H21C 0.1875 -0.3795 0.6033 0.055 Uiso calc U R 1
C C22 0.2459(3) -0.2192(3) 0.5075(4) 0.0229(12) Uani d . . 1
H H22 0.2697 -0.2464 0.4621 0.027 Uiso calc U R 1
C C23 0.2360(3) -0.1364(3) 0.5034(3) 0.0169(11) Uani d . . 1
C C24 0.2623(4) -0.0907(4) 0.4263(4) 0.0296(14) Uani d . . 1
H H24A 0.2967 -0.1248 0.3934 0.044 Uiso calc U R 1
H H24B 0.289 -0.0415 0.4436 0.044 Uiso calc U R 1
H H24C 0.2183 -0.0761 0.3918 0.044 Uiso calc U R 1
C C25 -0.0394(4) 0.5441(4) 0.2626(4) 0.0285(14) Uani d . . 1
H H25A 0.0062 0.5213 0.2366 0.043 Uiso calc U R 1
H H25B -0.0278 0.5977 0.2853 0.043 Uiso calc U R 1
H H25C -0.0796 0.5487 0.2203 0.043 Uiso calc U R 1
C C26 -0.1465(3) 0.5299(4) 0.4320(4) 0.0284(15) Uani d . . 1
H H26A -0.1957 0.5354 0.404 0.043 Uiso calc U R 1
H H26B -0.1263 0.5835 0.4448 0.043 Uiso calc U R 1
H H26C -0.1528 0.4993 0.4842 0.043 Uiso calc U R 1
C C27 -0.1161(4) 0.3670(4) 0.3141(4) 0.0294(14) Uani d . . 1
H H27A -0.1285 0.3321 0.3619 0.044 Uiso calc U R 1
H H27B -0.0782 0.3403 0.2787 0.044 Uiso calc U R 1
H H27C -0.162 0.3772 0.2812 0.044 Uiso calc U R 1
C C28 0.0221(3) 0.4454(3) 0.4309(3) 0.0158(11) Uani d . . 1
C C29 0.1158(3) 0.3772(4) 0.5074(5) 0.0304(16) Uani d . . 1
H H29A 0.1585 0.3509 0.4779 0.036 Uiso calc U R 1
H H29B 0.1088 0.3516 0.563 0.036 Uiso calc U R 1
C C30 0.1283(3) 0.4674(3) 0.5156(4) 0.0214(12) Uani d . . 1
H H30A 0.1224 0.4853 0.5746 0.026 Uiso calc U R 1
H H30B 0.1793 0.483 0.4953 0.026 Uiso calc U R 1
C C31 0.0169(3) 0.2948(3) 0.4361(4) 0.0156(11) Uani d . . 1
C C32 -0.0294(3) 0.2550(3) 0.4925(3) 0.0166(11) Uani d . . 1
C C33 -0.0571(4) 0.2963(4) 0.5715(4) 0.0300(15) Uani d . . 1
H H33A -0.0135 0.3159 0.6038 0.045 Uiso calc U R 1
H H33B -0.086 0.2578 0.6055 0.045 Uiso calc U R 1
H H33C -0.0897 0.342 0.5564 0.045 Uiso calc U R 1
C C34 -0.0488(3) 0.1758(3) 0.4756(4) 0.0195(12) Uani d . . 1
H H34 -0.0814 0.1483 0.5136 0.023 Uiso calc U R 1
C C35 -0.0222(3) 0.1347(3) 0.4046(3) 0.0163(11) Uani d . . 1
C C36 -0.0381(4) 0.0463(3) 0.3905(4) 0.0245(13) Uani d . . 1
H H36A -0.0395 0.0183 0.4447 0.037 Uiso calc U R 1
H H36B 0.002 0.023 0.3555 0.037 Uiso calc U R 1
H H36C -0.0871 0.0401 0.3622 0.037 Uiso calc U R 1
C C37 0.0229(3) 0.1777(3) 0.3476(4) 0.0171(10) Uani d . . 1
H H37 0.0399 0.152 0.2978 0.021 Uiso calc U R 1
C C38 0.0434(3) 0.2582(3) 0.3630(4) 0.0185(11) Uani d . . 1
C C39 0.0918(4) 0.3031(4) 0.3005(4) 0.0274(14) Uani d . . 1
H H39A 0.0675 0.3546 0.2865 0.041 Uiso calc U R 1
H H39B 0.0974 0.2706 0.2495 0.041 Uiso calc U R 1
H H39C 0.1418 0.3133 0.325 0.041 Uiso calc U R 1
C C40 0.0604(3) 0.5878(3) 0.4513(4) 0.0159(11) Uani d . . 1
C C41 0.0195(3) 0.6314(3) 0.5113(3) 0.0170(11) Uani d . . 1
C C42 -0.0132(4) 0.5916(4) 0.5872(4) 0.0258(13) Uani d . . 1
H H42A -0.0347 0.5393 0.5715 0.039 Uiso calc U R 1
H H42B -0.0531 0.6259 0.6109 0.039 Uiso calc U R 1
H H42C 0.0268 0.5836 0.6292 0.039 Uiso calc U R 1
C C43 0.0116(3) 0.7153(3) 0.4990(4) 0.0206(12) Uani d . . 1
H H43 -0.0168 0.7462 0.5383 0.025 Uiso calc U R 1
C C44 0.0443(3) 0.7532(3) 0.4309(4) 0.0212(12) Uani d . . 1
C C45 0.0332(4) 0.8433(3) 0.4190(4) 0.0298(15) Uani d . . 1
H H45A 0.0781 0.8663 0.3917 0.045 Uiso calc U R 1
H H45B 0.0258 0.869 0.4738 0.045 Uiso calc U R 1
H H45C -0.0115 0.8528 0.3837 0.045 Uiso calc U R 1
C C46 0.0873(3) 0.7091(3) 0.3756(4) 0.0215(13) Uani d . . 1
H H46 0.1109 0.736 0.3299 0.026 Uiso calc U R 1
C C47 0.0974(3) 0.6257(3) 0.3842(4) 0.0191(12) Uani d . . 1
C C48 0.1461(4) 0.5796(4) 0.3244(4) 0.0320(15) Uani d . . 1
H H48A 0.1498 0.6092 0.2712 0.048 Uiso calc U R 1
H H48B 0.1235 0.5265 0.3142 0.048 Uiso calc U R 1
H H48C 0.1968 0.5729 0.3485 0.048 Uiso calc U R 1
N N1 0.1904(3) 0.1156(3) 0.5941(3) 0.0176(10) Uani d . . 1
N N2 0.1878(3) -0.0127(3) 0.5670(3) 0.0152(10) Uani d . . 1
N N3 0.0452(3) 0.3739(3) 0.4569(3) 0.0183(10) Uani d . . 1
N N4 0.0684(3) 0.5016(3) 0.4618(4) 0.0172(11) Uani d . . 1

loop_
_atom_site_aniso_label
_atom_site_aniso_U_11
_atom_site_aniso_U_22
_atom_site_aniso_U_33
_atom_site_aniso_U_12
_atom_site_aniso_U_13
_atom_site_aniso_U_23
Ga1 0.0137(3) 0.0154(3) 0.0132(3) -0.0003(2) -0.0026(2) -0.0003(3)
Ga2 0.0152(3) 0.0141(3) 0.0179(3) 0.0024(2) -0.0040(2) -0.0039(3)
C1 0.017(3) 0.035(4) 0.023(3) -0.003(2) 0.001(2) -0.001(3)
C2 0.025(3) 0.021(3) 0.019(3) -0.005(2) -0.004(2) 0.000(2)
C3 0.024(3) 0.019(3) 0.028(3) 0.009(2) -0.004(2) 0.000(2)
C4 0.014(2) 0.013(3) 0.013(2) -0.001(2) 0.000(2) 0.0019(19)
C5 0.029(3) 0.016(3) 0.043(4) 0.003(3) -0.024(3) -0.001(3)
C6 0.016(3) 0.014(3) 0.027(3) -0.001(2) -0.012(2) -0.001(2)
C7 0.018(3) 0.010(3) 0.020(3) 0.000(2) -0.008(2) -0.004(2)
C8 0.021(3) 0.018(3) 0.017(3) 0.002(2) -0.002(2) 0.004(2)
C9 0.022(3) 0.030(4) 0.033(3) -0.001(3) 0.006(3) 0.005(3)
C10 0.030(3) 0.016(3) 0.019(3) 0.006(2) -0.005(2) -0.007(2)
C11 0.023(3) 0.010(3) 0.025(3) 0.001(2) -0.012(2) -0.001(2)
C12 0.039(4) 0.012(3) 0.044(4) 0.001(3) -0.014(3) -0.007(3)
C13 0.020(3) 0.016(3) 0.025(3) -0.005(2) -0.007(2) 0.005(2)
C14 0.019(3) 0.019(3) 0.017(3) 0.000(2) -0.004(2) -0.001(2)
C15 0.039(4) 0.032(4) 0.016(3) -0.002(3) -0.001(3) -0.005(3)
C16 0.017(3) 0.007(3) 0.017(2) 0.001(2) -0.002(2) 0.002(2)
C17 0.017(3) 0.018(3) 0.018(3) 0.000(2) -0.002(2) 0.004(2)
C18 0.028(3) 0.037(4) 0.019(3) -0.001(3) 0.003(2) 0.000(3)
C19 0.024(3) 0.019(3) 0.027(3) -0.006(2) -0.004(2) 0.008(2)
C20 0.023(3) 0.011(3) 0.037(3) -0.002(2) -0.014(3) 0.000(2)
C21 0.035(4) 0.013(3) 0.061(5) -0.001(3) -0.010(3) -0.001(3)
C22 0.024(3) 0.019(3) 0.026(3) 0.004(2) -0.004(2) -0.008(2)
C23 0.018(3) 0.016(3) 0.017(3) 0.001(2) -0.001(2) -0.001(2)
C24 0.034(4) 0.035(4) 0.020(3) 0.009(3) 0.006(3) 0.009(3)
C25 0.032(3) 0.032(4) 0.021(3) 0.002(3) -0.006(3) 0.004(3)
C26 0.022(3) 0.036(4) 0.027(3) 0.006(3) -0.002(2) -0.012(3)
C27 0.027(3) 0.020(3) 0.041(4) 0.001(3) -0.014(3) -0.008(3)
C28 0.015(3) 0.013(3) 0.019(3) -0.001(2) 0.001(2) -0.005(2)
C29 0.021(3) 0.018(3) 0.052(4) -0.001(2) -0.021(3) 0.000(3)
C30 0.016(3) 0.015(3) 0.033(3) -0.002(2) -0.008(2) 0.000(2)
C31 0.013(2) 0.007(3) 0.027(3) 0.002(2) -0.006(2) -0.003(2)
C32 0.013(2) 0.019(3) 0.017(3) 0.003(2) -0.002(2) -0.004(2)
C33 0.031(3) 0.034(4) 0.025(3) 0.000(3) 0.005(3) -0.010(3)
C34 0.011(2) 0.022(3) 0.026(3) -0.002(2) -0.002(2) 0.004(2)
C35 0.015(2) 0.010(3) 0.024(3) 0.000(2) -0.008(2) 0.000(2)
C36 0.026(3) 0.015(3) 0.032(3) 0.000(2) -0.010(3) 0.001(2)
C37 0.016(2) 0.016(3) 0.019(3) 0.002(2) -0.004(2) -0.003(2)
C38 0.015(2) 0.019(3) 0.021(3) 0.001(2) -0.001(2) 0.006(2)
C39 0.028(3) 0.025(3) 0.029(3) -0.002(3) 0.005(3) -0.001(3)
C40 0.014(3) 0.011(3) 0.022(3) -0.001(2) -0.005(2) -0.005(2)
C41 0.014(3) 0.015(3) 0.022(3) 0.000(2) -0.004(2) -0.004(2)
C42 0.026(3) 0.028(3) 0.023(3) 0.004(3) 0.003(2) -0.001(3)
C43 0.017(3) 0.018(3) 0.027(3) 0.006(2) -0.002(2) -0.009(2)
C44 0.020(3) 0.010(3) 0.033(3) 0.001(2) -0.008(2) 0.000(2)
C45 0.032(4) 0.009(3) 0.048(4) 0.000(2) -0.007(3) -0.004(3)
C46 0.023(3) 0.013(3) 0.028(3) -0.006(2) 0.000(2) 0.000(2)
C47 0.020(3) 0.015(3) 0.023(3) 0.000(2) 0.000(2) -0.005(2)
C48 0.035(4) 0.030(4) 0.031(3) 0.004(3) 0.011(3) -0.005(3)
N1 0.017(2) 0.009(2) 0.026(3) -0.0003(18) -0.0076(19) -0.0016(19)
N2 0.017(2) 0.012(2) 0.017(2) -0.0011(18) -0.0057(19) 0.0004(18)
N3 0.019(2) 0.011(2) 0.026(2) -0.0034(19) -0.010(2) 0.0000(19)
N4 0.016(2) 0.008(2) 0.028(3) 0.0014(18) -0.008(2) -0.0022(19)

loop_
_atom_type_symbol
_atom_type_description
_atom_type_scat_dispersion_real
_atom_type_scat_dispersion_imag
_atom_type_scat_source
C C 0.0033 0.0016 'International Tables Vol C Tables 4.2.6.8 and 6.1.1.4'
H H 0.0000 0.0000 'International Tables Vol C Tables 4.2.6.8 and 6.1.1.4'
N N 0.0061 0.0033 'International Tables Vol C Tables 4.2.6.8 and 6.1.1.4'
Ga Ga 0.2307 1.6083 'International Tables Vol C Tables 4.2.6.8 and 6.1.1.4'

loop_
_geom_angle_atom_site_label_1
_geom_angle_atom_site_label_2
_geom_angle_atom_site_label_3
_geom_angle
C2 Ga1 C3 112.5(2)
C2 Ga1 C1 113.1(2)
C3 Ga1 C1 108.5(3)
C2 Ga1 C4 105.0(2)
C3 Ga1 C4 110.8(2)
C1 Ga1 C4 106.8(2)
C27 Ga2 C26 112.8(3)
C27 Ga2 C25 112.5(3)
C26 Ga2 C25 110.6(3)
C27 Ga2 C28 107.8(2)
C26 Ga2 C28 105.6(2)
C25 Ga2 C28 106.9(2)
N2 C4 N1 107.8(5)
N2 C4 Ga1 128.2(4)
N1 C4 Ga1 124.0(4)
N1 C5 C6 102.2(4)
N2 C6 C5 102.2(4)
C8 C7 C14 121.7(5)
C8 C7 N1 119.1(5)
C14 C7 N1 119.0(5)
C10 C8 C7 118.1(5)
C10 C8 C9 119.9(5)
C7 C8 C9 122.0(5)
C8 C10 C11 121.6(5)
C10 C11 C13 119.2(5)
C10 C11 C12 121.2(5)
C13 C11 C12 119.6(5)
C14 C13 C11 121.2(5)
C13 C14 C7 118.1(5)
C13 C14 C15 119.4(5)
C7 C14 C15 122.5(5)
C17 C16 C23 121.9(5)
C17 C16 N2 118.8(5)
C23 C16 N2 119.3(5)
C19 C17 C16 117.7(5)
C19 C17 C18 121.0(5)
C16 C17 C18 121.3(5)
C17 C19 C20 122.1(6)
C19 C20 C22 118.9(5)
C19 C20 C21 120.4(6)
C22 C20 C21 120.8(6)
C20 C22 C23 121.2(5)
C22 C23 C16 118.2(5)
C22 C23 C24 119.6(5)
C16 C23 C24 122.2(5)
N3 C28 N4 108.7(5)
N3 C28 Ga2 127.4(4)
N4 C28 Ga2 123.8(4)
N3 C29 C30 101.8(5)
N4 C30 C29 103.0(5)
C32 C31 C38 122.2(5)
C32 C31 N3 119.4(5)
C38 C31 N3 118.2(5)
C31 C32 C34 118.3(5)
C31 C32 C33 121.0(5)
C34 C32 C33 120.7(5)
C32 C34 C35 122.4(5)
C34 C35 C37 117.7(5)
C34 C35 C36 122.0(5)
C37 C35 C36 120.2(5)
C35 C37 C38 121.1(5)
C31 C38 C37 118.2(5)
C31 C38 C39 121.7(5)
C37 C38 C39 120.0(5)
C41 C40 C47 122.0(5)
C41 C40 N4 118.8(5)
C47 C40 N4 119.1(5)
C40 C41 C43 117.7(5)
C40 C41 C42 121.7(5)
C43 C41 C42 120.6(5)
C44 C43 C41 121.1(5)
C46 C44 C43 119.5(5)
C46 C44 C45 121.0(6)
C43 C44 C45 119.5(6)
C44 C46 C47 122.2(5)
C46 C47 C40 117.2(5)
C46 C47 C48 121.1(5)
C40 C47 C48 121.6(5)
C4 N1 C7 128.0(5)
C4 N1 C5 114.1(4)
C7 N1 C5 117.7(4)
C4 N2 C16 127.2(5)
C4 N2 C6 113.3(4)
C16 N2 C6 118.7(4)
C28 N3 C31 129.6(5)
C28 N3 C29 113.4(4)
C31 N3 C29 116.7(4)
C28 N4 C40 126.0(5)
C28 N4 C30 112.7(5)
C40 N4 C30 121.2(4)

loop_
_geom_bond_atom_site_label_1
_geom_bond_atom_site_label_2
_geom_bond_distance
Ga1 C2 2.000(6)
Ga1 C3 2.018(6)
Ga1 C1 2.028(6)
Ga1 C4 2.124(5)
Ga2 C27 1.998(6)
Ga2 C26 2.001(6)
Ga2 C25 2.012(6)
Ga2 C28 2.121(6)
C4 N2 1.339(7)
C4 N1 1.346(7)
C5 N1 1.480(7)
C5 C6 1.535(8)
C6 N2 1.499(7)
C7 C8 1.404(8)
C7 C14 1.405(8)
C7 N1 1.450(7)
C8 C10 1.385(8)
C8 C9 1.531(8)
C10 C11 1.392(8)
C11 C13 1.394(8)
C11 C12 1.510(7)
C13 C14 1.392(8)
C14 C15 1.531(8)
C16 C17 1.392(7)
C16 C23 1.392(7)
C16 N2 1.433(7)
C17 C19 1.377(8)
C17 C18 1.503(8)
C19 C20 1.382(9)
C20 C22 1.384(9)
C20 C21 1.522(8)
C22 C23 1.385(8)
C23 C24 1.516(7)
C28 N3 1.320(7)
C28 N4 1.333(7)
C29 N3 1.483(7)
C29 C30 1.517(8)
C30 N4 1.472(7)
C31 C32 1.381(8)
C31 C38 1.394(8)
C31 N3 1.441(7)
C32 C34 1.383(8)
C32 C33 1.514(8)
C34 C35 1.401(8)
C35 C37 1.403(8)
C35 C36 1.508(7)
C37 C38 1.403(7)
C38 C39 1.507(8)
C40 C41 1.398(8)
C40 C47 1.402(8)
C40 N4 1.445(7)
C41 C43 1.412(8)
C41 C42 1.492(8)
C43 C44 1.379(9)
C44 C46 1.373(8)
C44 C45 1.518(8)
C46 C47 1.400(8)
C47 C48 1.491(8)
